data_1575482
loop_
_publ_author_name
'Paul, Shujit Chandra'
'Goddard III, William A.'
'Zdilla, Michael J.'
'Prakash, Prabhat'
'Wunder, Stephanie Louisa'

_publ_section_title
;
 Grain Boundary Tuning Determines Iodide and Lithium-Ion Migration in a
 Solid Adiponitrile-LiI Molecular Crystal Electrolyte
;
_journal_name_full 'Materials Horizons'
_journal_paper_doi 10.1039/D5MH00900F
_journal_year 2025
_chemical_formula_moiety 'I, C12 H16 Li N4'
_chemical_formula_sum 'C12 H16 I Li N4'
_chemical_formula_weight 350.13
_chemical_melting_point 408
_chemical_name_systematic 'bis(adiponitrile)lithium hexafluorophosphate'
_chemical_properties_physical Moisture-sensitive,Hygroscopic
_space_group_crystal_system orthorhombic
_space_group_IT_number 52
_space_group_name_Hall '-P 2a 2bc'
_space_group_name_H-M_alt 'P n n a'
_atom_sites_solution_hydrogens geom
_atom_sites_solution_primary dual
_atom_sites_solution_secondary difmap
_audit_creation_date 2025-05-11
_audit_creation_method
;
Olex2 1.5
(compiled 2023.08.24 svn.re1ec1418 for OlexSys, GUI svn.r6817)
;
_audit_update_record
;
2025-05-12 deposited with the CCDC.	2025-08-11 downloaded from the CCDC.
;
_cell_angle_alpha 90
_cell_angle_beta 90
_cell_angle_gamma 90
_cell_formula_units_Z 8
_cell_length_a 20.4001(8)
_cell_length_b 12.3504(5)
_cell_length_c 12.3248(5)
_cell_measurement_reflns_used 9961
_cell_measurement_temperature 100.00
_cell_measurement_theta_max 27.86
_cell_measurement_theta_min 2.54
_cell_volume 3105.2(2)
_computing_cell_refinement 'SAINT V8.40B (Bruker, 2016)'
_computing_data_collection 'Bruker suite (Bruker, 2016)'
_computing_data_reduction 'SAINT V8.40B (Bruker, 2016)'
_computing_molecular_graphics 'Olex2 1.5 (Dolomanov et al., 2009)'
_computing_publication_material 'Olex2 1.5 (Dolomanov et al., 2009)'
_computing_structure_refinement 'ShelXL (Sheldrick, 2015)'
_computing_structure_solution 'ShelXS (Sheldrick, 2008)'
_diffrn_ambient_temperature 100.00
_diffrn_measured_fraction_theta_full 0.991
_diffrn_measured_fraction_theta_max 0.993
_diffrn_measurement_device_type 'Bruker D8 Venture'
_diffrn_measurement_method '\f and \w scans'
_diffrn_radiation_type MoK\a
_diffrn_radiation_wavelength 0.71073
_diffrn_reflns_av_R_equivalents 0.0829
_diffrn_reflns_av_unetI/netI 0.0205
_diffrn_reflns_Laue_measured_fraction_full 0.991
_diffrn_reflns_Laue_measured_fraction_max 0.993
_diffrn_reflns_limit_h_max 26
_diffrn_reflns_limit_h_min -26
_diffrn_reflns_limit_k_max 16
_diffrn_reflns_limit_k_min -16
_diffrn_reflns_limit_l_max 16
_diffrn_reflns_limit_l_min -16
_diffrn_reflns_number 119390
_diffrn_reflns_point_group_measured_fraction_full 0.991
_diffrn_reflns_point_group_measured_fraction_max 0.993
_diffrn_reflns_theta_full 25.242
_diffrn_reflns_theta_max 27.909
_diffrn_reflns_theta_min 1.997
_diffrn_source 'sealed tube'
_exptl_absorpt_coefficient_mu 2.050
_exptl_absorpt_correction_T_max 0.7434
_exptl_absorpt_correction_T_min 0.7149
_exptl_absorpt_correction_type multi-scan
_exptl_crystal_colour yellow
_exptl_crystal_density_diffrn 1.498
_exptl_crystal_description block
_exptl_crystal_F_000 1376
_exptl_crystal_recrystallization_method 'From the Melt'
_exptl_crystal_size_max 0.154
_exptl_crystal_size_mid 0.085
_exptl_crystal_size_min 0.011
_refine_diff_density_max 0.415
_refine_diff_density_min -0.242
_refine_diff_density_rms 0.057
_refine_ls_extinction_method none
_refine_ls_goodness_of_fit_ref 1.073
_refine_ls_hydrogen_treatment constr
_refine_ls_matrix_type full
_refine_ls_number_parameters 165
_refine_ls_number_reflns 3709
_refine_ls_number_restraints 0
_refine_ls_restrained_S_all 1.073
_refine_ls_R_factor_all 0.0321
_refine_ls_R_factor_gt 0.0232
_refine_ls_shift/su_max 0.001
_refine_ls_shift/su_mean 0.000
_refine_ls_structure_factor_coef Fsqd
_refine_ls_weighting_details 'w=1/[\s^2^(Fo^2^)+(0.0116P)^2^+2.2911P] where P=(Fo^2^+2Fc^2^)/3'
_refine_ls_weighting_scheme calc
_refine_ls_wR_factor_gt 0.0439
_refine_ls_wR_factor_ref 0.0481
_reflns_Friedel_coverage 0.000
_reflns_number_gt 3013
_reflns_number_total 3709
_reflns_threshold_expression 'I > 2\s(I)'
_cod_data_source_file d5mh00900f2.cif
_cod_data_source_block adiponitrileLiI_a
_cod_database_code 1575482
_shelx_shelxl_version_number 2019/1
_shelx_space_group_comment
;
The symmetry employed for this shelxl refinement is uniquely defined
by the following loop, which should always be used as a source of
symmetry information in preference to the above space-group names.
They are only intended as comments.
;
_shelx_estimated_absorpt_t_max 0.978
_shelx_estimated_absorpt_t_min 0.743
_olex2_refinement_description
;
1. Fixed Uiso
 At 1.2 times of:
  All C(H,H) groups
2.a Secondary CH2 refined with riding coordinates:
 C2(H2A,H2B), C3(H3A,H3B), C4(H4A,H4B), C5(H5A,H5B), C8(H8A,H8B), C9(H9A,H9B),
 C10(H10A,H10B), C11(H11A,H11B)
;
_olex2_submission_special_instructions 'No special instructions were received'

loop_
_space_group_symop_operation_xyz
'x, y, z'
'-x+1/2, -y, z'
'-x+1/2, y+1/2, -z+1/2'
'x, -y+1/2, -z+1/2'
'-x, -y, -z'
'x-1/2, y, -z'
'x-1/2, -y-1/2, z-1/2'
'-x, y-1/2, z-1/2'

loop_
_atom_site_label
_atom_site_type_symbol
_atom_site_fract_x
_atom_site_fract_y
_atom_site_fract_z
_atom_site_U_iso_or_equiv
_atom_site_adp_type
_atom_site_occupancy
_atom_site_site_symmetry_order
_atom_site_calc_flag
_atom_site_refinement_flags_posn
_atom_site_refinement_flags_adp
_atom_site_refinement_flags_occupancy
_atom_site_disorder_assembly
_atom_site_disorder_group
I1 I 0.23244(2) 0.250000 0.750000 0.02449(5) Uani 1 2 d S T P . .
I2 I 0.49688(2) 0.250000 0.750000 0.02545(6) Uani 1 2 d S T P . .
N1 N 0.45698(8) 0.62205(13) 0.71240(13) 0.0238(3) Uani 1 1 d . . . . .
N2 N 0.30017(8) 0.37975(14) 0.27524(13) 0.0271(4) Uani 1 1 d . . . . .
N3 N 0.18785(8) 0.21764(14) 0.37882(14) 0.0268(4) Uani 1 1 d . . . . .
N4 N 0.06844(8) -0.21635(13) 0.38152(14) 0.0251(4) Uani 1 1 d . . . . .
C1 C 0.41821(9) 0.56094(16) 0.68605(15) 0.0218(4) Uani 1 1 d . . . . .
C2 C 0.36960(10) 0.48258(16) 0.64837(16) 0.0259(4) Uani 1 1 d . . . . .
H2A H 0.330541 0.485824 0.695931 0.031 Uiso 1 1 calc R U . . .
H2B H 0.388164 0.408689 0.653311 0.031 Uiso 1 1 calc R U . . .
C3 C 0.34896(10) 0.50530(17) 0.53065(16) 0.0258(4) Uani 1 1 d . . . . .
H3A H 0.317144 0.449384 0.507422 0.031 Uiso 1 1 calc R U . . .
H3B H 0.326618 0.576384 0.527477 0.031 Uiso 1 1 calc R U . . .
C4 C 0.40661(10) 0.50595(16) 0.45190(16) 0.0254(4) Uani 1 1 d . . . . .
H4A H 0.430177 0.436112 0.457635 0.030 Uiso 1 1 calc R U . . .
H4B H 0.437417 0.564113 0.473218 0.030 Uiso 1 1 calc R U . . .
C5 C 0.38604(9) 0.52340(16) 0.33417(16) 0.0249(4) Uani 1 1 d . . . . .
H5A H 0.367110 0.596785 0.326254 0.030 Uiso 1 1 calc R U . . .
H5B H 0.425159 0.518858 0.286865 0.030 Uiso 1 1 calc R U . . .
C6 C 0.33793(9) 0.44318(16) 0.29931(15) 0.0220(4) Uani 1 1 d . . . . .
C7 C 0.15067(10) 0.19418(16) 0.44330(16) 0.0234(4) Uani 1 1 d . . . . .
C8 C 0.10307(10) 0.16094(17) 0.52545(16) 0.0260(4) Uani 1 1 d . . . . .
H8A H 0.061219 0.199691 0.513346 0.031 Uiso 1 1 calc R U . . .
H8B H 0.119557 0.180859 0.598312 0.031 Uiso 1 1 calc R U . . .
C9 C 0.09098(9) 0.03834(16) 0.52090(16) 0.0248(4) Uani 1 1 d . . . . .
H9A H 0.060118 0.018060 0.579469 0.030 Uiso 1 1 calc R U . . .
H9B H 0.070065 0.020137 0.450753 0.030 Uiso 1 1 calc R U . . .
C10 C 0.15329(10) -0.02761(16) 0.53303(16) 0.0248(4) Uani 1 1 d . . . . .
H10A H 0.177210 -0.002762 0.598329 0.030 Uiso 1 1 calc R U . . .
H10B H 0.181752 -0.014679 0.469275 0.030 Uiso 1 1 calc R U . . .
C11 C 0.13981(10) -0.14997(18) 0.54307(17) 0.0302(5) Uani 1 1 d . . . . .
H11A H 0.181976 -0.189619 0.544889 0.036 Uiso 1 1 calc R U . . .
H11B H 0.116478 -0.164451 0.611995 0.036 Uiso 1 1 calc R U . . .
C12 C 0.10035(9) -0.18925(15) 0.45234(16) 0.0228(4) Uani 1 1 d . . . . .
Li1 Li 0.5145(2) 0.750000 0.750000 0.0219(9) Uani 1 2 d S T P . .
Li2 Li 0.2454(2) 0.250000 0.250000 0.0202(8) Uani 1 2 d S T P . .

loop_
_atom_site_aniso_label
_atom_site_aniso_U_11
_atom_site_aniso_U_22
_atom_site_aniso_U_33
_atom_site_aniso_U_23
_atom_site_aniso_U_13
_atom_site_aniso_U_12
I1 0.01683(9) 0.03366(10) 0.02299(9) -0.00627(8) 0.000 0.000
I2 0.01887(9) 0.02430(9) 0.03319(10) 0.00383(8) 0.000 0.000
N1 0.0263(8) 0.0242(8) 0.0211(8) -0.0027(7) 0.0006(7) -0.0012(7)
N2 0.0276(9) 0.0244(9) 0.0293(9) -0.0039(7) -0.0043(7) 0.0004(7)
N3 0.0290(9) 0.0267(9) 0.0245(8) 0.0023(7) 0.0034(7) 0.0030(7)
N4 0.0256(9) 0.0246(8) 0.0250(8) 0.0001(7) 0.0001(7) -0.0002(7)
C1 0.0237(9) 0.0251(10) 0.0167(9) 0.0011(7) 0.0023(7) 0.0022(8)
C2 0.0266(10) 0.0250(10) 0.0261(10) 0.0028(8) -0.0017(8) -0.0066(8)
C3 0.0232(10) 0.0280(10) 0.0262(10) -0.0013(8) -0.0022(8) -0.0032(8)
C4 0.0220(9) 0.0264(10) 0.0279(10) -0.0034(8) -0.0024(8) -0.0040(8)
C5 0.0265(10) 0.0243(10) 0.0239(10) -0.0031(8) 0.0008(8) -0.0055(8)
C6 0.0234(9) 0.0227(9) 0.0199(9) -0.0028(8) 0.0007(8) 0.0054(8)
C7 0.0246(10) 0.0231(10) 0.0224(9) -0.0031(8) -0.0031(8) 0.0032(8)
C8 0.0220(10) 0.0326(11) 0.0234(10) -0.0074(8) 0.0051(8) -0.0031(8)
C9 0.0190(9) 0.0347(11) 0.0206(9) -0.0044(8) 0.0016(7) -0.0060(8)
C10 0.0211(9) 0.0332(11) 0.0200(9) 0.0026(8) -0.0052(8) -0.0085(8)
C11 0.0291(11) 0.0356(12) 0.0257(10) 0.0088(9) -0.0104(9) -0.0087(9)
C12 0.0220(9) 0.0212(9) 0.0253(10) 0.0057(8) 0.0007(8) -0.0016(8)
Li1 0.025(2) 0.022(2) 0.019(2) 0.0035(19) 0.000 0.000
Li2 0.024(2) 0.016(2) 0.020(2) -0.0026(18) 0.000 0.000

loop_
_atom_type_symbol
_atom_type_description
_atom_type_scat_dispersion_real
_atom_type_scat_dispersion_imag
_atom_type_scat_source
C C 0.0033 0.0016 'International Tables Vol C Tables 4.2.6.8 and 6.1.1.4'
H H 0.0000 0.0000 'International Tables Vol C Tables 4.2.6.8 and 6.1.1.4'
I I -0.4742 1.8119 'International Tables Vol C Tables 4.2.6.8 and 6.1.1.4'
Li Li -0.0003 0.0001 'International Tables Vol C Tables 4.2.6.8 and 6.1.1.4'
N N 0.0061 0.0033 'International Tables Vol C Tables 4.2.6.8 and 6.1.1.4'

loop_
_geom_angle_atom_site_label_1
_geom_angle_atom_site_label_2
_geom_angle_atom_site_label_3
_geom_angle
_geom_angle_site_symmetry_1
_geom_angle_site_symmetry_3
_geom_angle_publ_flag
C1 N1 Li1 170.01(18) . . ?
C6 N2 Li2 168.80(18) . . ?
C7 N3 Li2 172.25(19) . . ?
C12 N4 Li1 174.34(17) . 6_546 ?
N1 C1 C2 177.9(2) . . ?
C1 C2 H2A 109.3 . . ?
C1 C2 H2B 109.3 . . ?
C1 C2 C3 111.42(16) . . ?
H2A C2 H2B 108.0 . . ?
C3 C2 H2A 109.3 . . ?
C3 C2 H2B 109.3 . . ?
C2 C3 H3A 109.0 . . ?
C2 C3 H3B 109.0 . . ?
H3A C3 H3B 107.8 . . ?
C4 C3 C2 113.00(17) . . ?
C4 C3 H3A 109.0 . . ?
C4 C3 H3B 109.0 . . ?
C3 C4 H4A 108.9 . . ?
C3 C4 H4B 108.9 . . ?
C3 C4 C5 113.20(16) . . ?
H4A C4 H4B 107.8 . . ?
C5 C4 H4A 108.9 . . ?
C5 C4 H4B 108.9 . . ?
C4 C5 H5A 109.3 . . ?
C4 C5 H5B 109.3 . . ?
H5A C5 H5B 107.9 . . ?
C6 C5 C4 111.66(16) . . ?
C6 C5 H5A 109.3 . . ?
C6 C5 H5B 109.3 . . ?
N2 C6 C5 178.0(2) . . ?
N3 C7 C8 178.5(2) . . ?
C7 C8 H8A 109.4 . . ?
C7 C8 H8B 109.4 . . ?
C7 C8 C9 111.00(16) . . ?
H8A C8 H8B 108.0 . . ?
C9 C8 H8A 109.4 . . ?
C9 C8 H8B 109.4 . . ?
C8 C9 H9A 109.0 . . ?
C8 C9 H9B 109.0 . . ?
H9A C9 H9B 107.8 . . ?
C10 C9 C8 113.04(16) . . ?
C10 C9 H9A 109.0 . . ?
C10 C9 H9B 109.0 . . ?
C9 C10 H10A 109.1 . . ?
C9 C10 H10B 109.1 . . ?
C9 C10 C11 112.64(16) . . ?
H10A C10 H10B 107.8 . . ?
C11 C10 H10A 109.1 . . ?
C11 C10 H10B 109.1 . . ?
C10 C11 H11A 109.4 . . ?
C10 C11 H11B 109.4 . . ?
H11A C11 H11B 108.0 . . ?
C12 C11 C10 111.25(16) . . ?
C12 C11 H11A 109.4 . . ?
C12 C11 H11B 109.4 . . ?
N4 C12 C11 177.5(2) . . ?
N1 Li1 N1 109.1(2) . 4_566 ?
N4 Li1 N1 110.01(7) 6_666 4_566 ?
N4 Li1 N1 110.01(7) 7_666 . ?
N4 Li1 N1 107.19(7) 7_666 4_566 ?
N4 Li1 N1 107.19(7) 6_666 . ?
N4 Li1 N4 113.3(2) 7_666 6_666 ?
N2 Li2 N2 111.2(2) . 4 ?
N2 Li2 N3 107.00(7) . 4 ?
N2 Li2 N3 111.47(7) . . ?
N2 Li2 N3 111.47(7) 4 4 ?
N2 Li2 N3 107.00(7) 4 . ?
N3 Li2 N3 108.7(2) . 4 ?

loop_
_geom_bond_atom_site_label_1
_geom_bond_atom_site_label_2
_geom_bond_distance
_geom_bond_site_symmetry_2
_geom_bond_publ_flag
N1 C1 1.140(2) . ?
N1 Li1 2.022(3) . ?
N2 C6 1.138(2) . ?
N2 Li2 1.978(3) . ?
N3 C7 1.136(3) . ?
N3 Li2 2.015(3) . ?
N4 C12 1.139(2) . ?
N4 Li1 2.003(3) 6_546 ?
C1 C2 1.461(3) . ?
C2 H2A 0.9900 . ?
C2 H2B 0.9900 . ?
C2 C3 1.537(3) . ?
C3 H3A 0.9900 . ?
C3 H3B 0.9900 . ?
C3 C4 1.525(3) . ?
C4 H4A 0.9900 . ?
C4 H4B 0.9900 . ?
C4 C5 1.526(3) . ?
C5 H5A 0.9900 . ?
C5 H5B 0.9900 . ?
C5 C6 1.459(3) . ?
C7 C8 1.462(3) . ?
C8 H8A 0.9900 . ?
C8 H8B 0.9900 . ?
C8 C9 1.535(3) . ?
C9 H9A 0.9900 . ?
C9 H9B 0.9900 . ?
C9 C10 1.517(3) . ?
C10 H10A 0.9900 . ?
C10 H10B 0.9900 . ?
C10 C11 1.541(3) . ?
C11 H11A 0.9900 . ?
C11 H11B 0.9900 . ?
C11 C12 1.461(3) . ?

loop_
_geom_torsion_atom_site_label_1
_geom_torsion_atom_site_label_2
_geom_torsion_atom_site_label_3
_geom_torsion_atom_site_label_4
_geom_torsion
_geom_torsion_site_symmetry_1
_geom_torsion_site_symmetry_2
_geom_torsion_site_symmetry_3
_geom_torsion_site_symmetry_4
_geom_torsion_publ_flag
C1 C2 C3 C4 57.0(2) . . . . ?
C2 C3 C4 C5 177.40(17) . . . . ?
C3 C4 C5 C6 -55.8(2) . . . . ?
C7 C8 C9 C10 56.2(2) . . . . ?
C8 C9 C10 C11 172.65(16) . . . . ?
C9 C10 C11 C12 54.6(2) . . . . ?
